data_4317737
loop_
_publ_author_name
'Franck M\'evellec'
'Nicolas Lepareur'
'Alain Roucoux'
'Nicolas Noiret'
'Henri Patin'
'Giuliano Bandoli'
'Marina Porchia'
'Francesco Tisato'

_publ_section_title
;
 Chelated Hydrazido(3-)rhenium(V) Complexes: On the Way to the
 Nitrido-M(V) Core (M = Tc, Re)
;
_journal_name_full 'Inorganic Chemistry'
_journal_page_first 1591
_journal_page_last 1597
_journal_paper_doi 10.1021/ic0110979
_journal_volume 41
_journal_year 2002
_chemical_formula_sum 'C30 H29 N4 O P Re S4'
_chemical_formula_weight 806.98
_space_group_IT_number 14
_symmetry_cell_setting monoclinic
_symmetry_space_group_name_Hall '-P 2yn'
_symmetry_space_group_name_H-M 'P 1 21/n 1'
_atom_sites_solution_hydrogens geom
_atom_sites_solution_primary heavy
_atom_sites_solution_secondary difmap
_audit_creation_method SHELXL-97
_cell_angle_alpha 90.00
_cell_angle_beta 92.33(2)
_cell_angle_gamma 90.00
_cell_formula_units_Z 8
_cell_length_a 20.916(3)
_cell_length_b 10.236(4)
_cell_length_c 29.463(7)
_cell_measurement_reflns_used 25
_cell_measurement_temperature 293(2)
_cell_measurement_theta_max 12.3
_cell_measurement_theta_min 8.1
_cell_volume 6303(3)
_computing_cell_refinement 'CAD-4 software Ver.5.Enraf-Nonius,Delft, 1989'
_computing_data_collection 'CAD-4 software Ver.5.Enraf-Nonius,Delft, 1989'
_computing_data_reduction 'CAD-4 software Ver.5.Enraf-Nonius,Delft, 1989'
_computing_molecular_graphics 'SHELXTL NT Ver.5.10, Bruker, 1999'
_computing_publication_material 'SHELXTL NT Ver.5.10, Bruker, 1999'
_computing_structure_refinement 'SHELXTL-97 (Sheldrick, 1997)'
_computing_structure_solution 'SHELXTL NT Ver.5.10, Bruker, 1999'
_diffrn_ambient_temperature 293(2)
_diffrn_measured_fraction_theta_full 0.999
_diffrn_measured_fraction_theta_max 0.999
_diffrn_measurement_device_type 'Enraf-Nonius CAD-4 diffractometer'
_diffrn_measurement_method omega-2theta
_diffrn_radiation_monochromator graphite
_diffrn_radiation_source 'fine-focus sealed tube'
_diffrn_radiation_type MoK\a
_diffrn_radiation_wavelength 0.71069
_diffrn_reflns_av_R_equivalents 0.0302
_diffrn_reflns_av_sigmaI/netI 0.0803
_diffrn_reflns_limit_h_max 26
_diffrn_reflns_limit_h_min 0
_diffrn_reflns_limit_k_max 13
_diffrn_reflns_limit_k_min 0
_diffrn_reflns_limit_l_max 37
_diffrn_reflns_limit_l_min -37
_diffrn_reflns_number 14094
_diffrn_reflns_theta_full 26.98
_diffrn_reflns_theta_max 26.98
_diffrn_reflns_theta_min 2.11
_diffrn_standards_decay_% 0.5
_diffrn_standards_interval_count 100
_diffrn_standards_number 3
_exptl_absorpt_coefficient_mu 4.203
_exptl_absorpt_correction_T_max 0.842
_exptl_absorpt_correction_T_min 0.631
_exptl_absorpt_correction_type psi-scan
_exptl_crystal_colour brown
_exptl_crystal_density_diffrn 1.701
_exptl_crystal_density_method 'not measured'
_exptl_crystal_description needle
_exptl_crystal_F_000 3192
_exptl_crystal_size_max 0.32
_exptl_crystal_size_mid 0.08
_exptl_crystal_size_min 0.07
_refine_diff_density_max 1.191
_refine_diff_density_min -1.244
_refine_diff_density_rms 0.134
_refine_ls_extinction_coef 0.000000(17)
_refine_ls_extinction_expression Fc^*^=kFc[1+0.001xFc^2^\l^3^/sin(2\q)]^-1/4^
_refine_ls_extinction_method SHELXL
_refine_ls_goodness_of_fit_ref 0.979
_refine_ls_hydrogen_treatment mixed
_refine_ls_matrix_type full
_refine_ls_number_parameters 740
_refine_ls_number_reflns 13717
_refine_ls_number_restraints 0
_refine_ls_restrained_S_all 0.979
_refine_ls_R_factor_all 0.1011
_refine_ls_R_factor_gt 0.0370
_refine_ls_shift/su_max 1.852
_refine_ls_shift/su_mean 0.004
_refine_ls_structure_factor_coef Fsqd
_refine_ls_weighting_details 'calc w=1/[\s^2^(Fo^2^)+(0.0367P)^2^+0.0000P] where P=(Fo^2^+2Fc^2^)/3'
_refine_ls_weighting_scheme calc
_refine_ls_wR_factor_gt 0.0716
_refine_ls_wR_factor_ref 0.0841
_reflns_number_gt 8713
_reflns_number_total 13717
_reflns_threshold_expression >2sigma(I)
_cod_data_source_file ic0110979_1.cif
_cod_data_source_block renio_compound1
_cod_depositor_comments
;
The following automatic conversions were performed:

'_symmetry_cell_setting' value 'Monoclinic' changed to 'monoclinic'
according to the built-in table from CIF Core dictionary named
'cif_core.dic' version 2.4.1 from 2010-06-29.

Automatic conversion script
Id: cif_fix_values 1646 2011-03-28 12:23:43Z adriana 

The following automatic conversions were performed:

data name '_atom_site_symetry_multiplicity' was replaced with
'_atom_site_symmetry_multiplicity' as specified in the replacement
file 'data/replacement-values/replacement_tags.lst'.

Automatic conversion script
Id: cif_correct_tags 9268 2022-04-12 08:56:07Z antanas 
;
_cod_database_code 4317737

loop_
_symmetry_equiv_pos_as_xyz
'x, y, z'
'-x+1/2, y+1/2, -z+1/2'
'-x, -y, -z'
'x-1/2, -y-1/2, z-1/2'

loop_
_atom_site_label
_atom_site_type_symbol
_atom_site_fract_x
_atom_site_fract_y
_atom_site_fract_z
_atom_site_U_iso_or_equiv
_atom_site_adp_type
_atom_site_occupancy
_atom_site_symmetry_multiplicity
_atom_site_calc_flag
_atom_site_refinement_flags
_atom_site_disorder_assembly
_atom_site_disorder_group
Re1 Re 0.855185(11) -0.33201(2) 0.081497(8) 0.03374(7) Uani 1 1 d . . .
Re2 Re 1.069304(11) -0.57803(2) 0.355822(7) 0.03071(7) Uani 1 1 d . . .
S1 S 0.95879(8) -0.41538(19) 0.09626(6) 0.0501(4) Uani 1 1 d . . .
S2 S 1.00333(10) -0.6788(2) 0.07182(8) 0.0710(6) Uani 1 1 d . . .
S3 S 0.73717(7) -0.28948(17) 0.06414(5) 0.0411(4) Uani 1 1 d . . .
S4 S 0.63216(8) -0.4298(2) 0.11450(7) 0.0626(5) Uani 1 1 d . . .
S31 S 0.97144(7) -0.46887(17) 0.36269(6) 0.0460(4) Uani 1 1 d . . .
S32 S 0.95116(9) -0.22955(19) 0.41447(6) 0.0565(5) Uani 1 1 d . . .
S33 S 1.18382(7) -0.65743(16) 0.35036(5) 0.0376(3) Uani 1 1 d . . .
S34 S 1.28052(9) -0.5131(2) 0.29383(7) 0.0684(6) Uani 1 1 d . . .
P1 P 0.87127(7) -0.14738(16) 0.13163(5) 0.0333(3) Uani 1 1 d . . .
P31 P 1.03997(7) -0.69898(15) 0.28730(5) 0.0333(4) Uani 1 1 d . . .
O1 O 0.86471(18) -0.1961(4) 0.03335(13) 0.0419(10) Uani 1 1 d . . .
O31 O 1.05911(18) -0.7453(4) 0.38952(12) 0.0379(9) Uani 1 1 d . . .
N1 N 0.8648(2) -0.4551(5) 0.02457(16) 0.0402(12) Uani 1 1 d . . .
N2 N 0.9041(3) -0.5668(5) 0.03075(18) 0.0483(14) Uani 1 1 d . . .
H2A H 0.8989 -0.6369 0.0149 0.058 Uiso 1 1 calc R . .
N3 N 0.8121(2) -0.4306(5) 0.11867(15) 0.0396(12) Uani 1 1 d . . .
N4 N 0.7542(2) -0.4624(5) 0.13007(17) 0.0452(13) Uani 1 1 d . . .
N31 N 1.0802(2) -0.5063(5) 0.42257(15) 0.0355(11) Uani 1 1 d . . .
N32 N 1.0493(2) -0.3860(5) 0.43235(16) 0.0414(13) Uani 1 1 d . . .
H32A H 1.0630 -0.3322 0.4529 0.050 Uiso 1 1 calc R . .
N33 N 1.1112(2) -0.4573(5) 0.32601(15) 0.0360(12) Uani 1 1 d . . .
N34 N 1.1665(2) -0.4298(5) 0.30884(17) 0.0459(13) Uani 1 1 d . . .
C1 C 0.8287(3) -0.1961(7) -0.0047(2) 0.0452(17) Uani 1 1 d . . .
C2 C 0.8064(3) -0.0756(8) -0.0217(2) 0.0563(18) Uani 1 1 d . . .
H2 H 0.8180 0.0011 -0.0065 0.068 Uiso 1 1 calc R . .
C3 C 0.7681(3) -0.0698(9) -0.0601(3) 0.067(2) Uani 1 1 d . . .
H3 H 0.7536 0.0110 -0.0706 0.080 Uiso 1 1 calc R . .
C4 C 0.7504(4) -0.1805(10) -0.0837(3) 0.075(3) Uani 1 1 d . . .
H4 H 0.7231 -0.1747 -0.1093 0.090 Uiso 1 1 calc R . .
C5 C 0.7732(3) -0.2994(9) -0.0692(2) 0.062(2) Uani 1 1 d . . .
H5 H 0.7625 -0.3741 -0.0859 0.075 Uiso 1 1 calc R . .
C6 C 0.8131(3) -0.3103(7) -0.0289(2) 0.0470(17) Uani 1 1 d . . .
C7 C 0.8428(3) -0.4366(7) -0.0165(2) 0.0490(17) Uani 1 1 d . . .
C8 C 0.8523(4) -0.5385(8) -0.0525(3) 0.077(2) Uani 1 1 d . . .
H8A H 0.8332 -0.5089 -0.0809 0.100 Uiso 1 1 calc R . .
H8B H 0.8324 -0.6187 -0.0438 0.100 Uiso 1 1 calc R . .
H8C H 0.8972 -0.5527 -0.0558 0.100 Uiso 1 1 calc R . .
C9 C 0.9481(3) -0.5543(7) 0.0619(2) 0.0485(17) Uani 1 1 d . . .
C10 C 0.9902(4) -0.7793(9) 0.0223(3) 0.087(3) Uani 1 1 d . . .
H10A H 1.0188 -0.8526 0.0239 0.113 Uiso 1 1 calc R . .
H10B H 0.9979 -0.7290 -0.0044 0.113 Uiso 1 1 calc R . .
H10C H 0.9467 -0.8100 0.0210 0.113 Uiso 1 1 calc R . .
C11 C 0.7114(3) -0.3946(6) 0.1040(2) 0.0414(15) Uani 1 1 d . . .
C12 C 0.5888(3) -0.3214(9) 0.0763(3) 0.079(3) Uani 1 1 d . . .
H12A H 0.5437 -0.3314 0.0801 0.102 Uiso 1 1 calc R . .
H12B H 0.5985 -0.3421 0.0455 0.102 Uiso 1 1 calc R . .
H12C H 0.6010 -0.2327 0.0828 0.102 Uiso 1 1 calc R . .
C13 C 0.8197(3) -0.0075(6) 0.11832(18) 0.0348(13) Uani 1 1 d . . .
C14 C 0.8420(3) 0.1059(6) 0.0994(2) 0.0428(16) Uani 1 1 d . . .
H14 H 0.8850 0.1125 0.0927 0.051 Uiso 1 1 calc R . .
C15 C 0.8011(3) 0.2114(7) 0.0900(2) 0.0537(18) Uani 1 1 d . . .
H15 H 0.8168 0.2878 0.0775 0.064 Uiso 1 1 calc R . .
C16 C 0.7373(3) 0.2013(7) 0.0993(2) 0.0495(17) Uani 1 1 d . . .
H16 H 0.7096 0.2709 0.0932 0.059 Uiso 1 1 calc R . .
C17 C 0.7149(3) 0.0886(7) 0.1176(2) 0.0469(16) Uani 1 1 d . . .
H17 H 0.6718 0.0819 0.1241 0.056 Uiso 1 1 calc R . .
C18 C 0.7555(3) -0.0165(6) 0.1267(2) 0.0424(15) Uani 1 1 d . . .
H18 H 0.7393 -0.0934 0.1386 0.051 Uiso 1 1 calc R . .
C19 C 0.9528(3) -0.0816(6) 0.13049(19) 0.0376(14) Uani 1 1 d . . .
C20 C 0.9872(3) -0.0907(7) 0.0919(2) 0.0504(17) Uani 1 1 d . . .
H20 H 0.9690 -0.1315 0.0663 0.061 Uiso 1 1 calc R . .
C21 C 1.0479(3) -0.0411(8) 0.0904(3) 0.060(2) Uani 1 1 d . . .
H21 H 1.0706 -0.0505 0.0641 0.071 Uiso 1 1 calc R . .
C22 C 1.0756(3) 0.0225(8) 0.1272(3) 0.068(2) Uani 1 1 d . . .
H22 H 1.1165 0.0576 0.1260 0.081 Uiso 1 1 calc R . .
C23 C 1.0414(3) 0.0329(10) 0.1656(3) 0.087(3) Uani 1 1 d . . .
H23 H 1.0594 0.0749 0.1911 0.104 Uiso 1 1 calc R . .
C24 C 0.9807(3) -0.0181(8) 0.1671(2) 0.063(2) Uani 1 1 d . . .
H24 H 0.9581 -0.0093 0.1935 0.076 Uiso 1 1 calc R . .
C25 C 0.8592(3) -0.1771(7) 0.19169(19) 0.0406(14) Uani 1 1 d . . .
C26 C 0.8717(4) -0.2974(7) 0.2105(2) 0.058(2) Uani 1 1 d . . .
H26 H 0.8845 -0.3660 0.1922 0.070 Uiso 1 1 calc R . .
C27 C 0.8652(4) -0.3174(9) 0.2573(3) 0.080(3) Uani 1 1 d . . .
H27 H 0.8743 -0.3989 0.2698 0.097 Uiso 1 1 calc R . .
C28 C 0.8458(4) -0.2181(11) 0.2844(3) 0.078(3) Uani 1 1 d . . .
H28 H 0.8412 -0.2321 0.3153 0.094 Uiso 1 1 calc R . .
C29 C 0.8330(3) -0.0962(9) 0.2656(2) 0.062(2) Uani 1 1 d . . .
H29 H 0.8202 -0.0282 0.2841 0.074 Uiso 1 1 calc R . .
C30 C 0.8392(3) -0.0747(8) 0.2198(2) 0.0489(17) Uani 1 1 d . . .
H30 H 0.8301 0.0072 0.2075 0.059 Uiso 1 1 calc R . .
C31 C 1.1000(3) -0.7850(6) 0.4226(2) 0.0397(15) Uani 1 1 d . . .
C32 C 1.1110(3) -0.9185(7) 0.4268(2) 0.0532(17) Uani 1 1 d . . .
H32 H 1.0897 -0.9758 0.4069 0.064 Uiso 1 1 calc R . .
C33 C 1.1528(4) -0.9676(8) 0.4599(3) 0.064(2) Uani 1 1 d . . .
H33 H 1.1591 -1.0572 0.4627 0.077 Uiso 1 1 calc R . .
C34 C 1.1854(4) -0.8826(9) 0.4889(3) 0.070(2) Uani 1 1 d . . .
H34 H 1.2159 -0.9147 0.5099 0.084 Uiso 1 1 calc R . .
C35 C 1.1730(3) -0.7512(8) 0.4870(2) 0.060(2) Uani 1 1 d . . .
H35 H 1.1939 -0.6958 0.5078 0.072 Uiso 1 1 calc R . .
C36 C 1.1293(3) -0.6977(6) 0.45418(19) 0.0407(15) Uani 1 1 d . . .
C37 C 1.1082(3) -0.5623(6) 0.45785(19) 0.0391(14) Uani 1 1 d . . .
C38 C 1.1143(4) -0.4929(8) 0.5025(2) 0.063(2) Uani 1 1 d . . .
H38A H 1.1372 -0.5472 0.5242 0.082 Uiso 1 1 calc R . .
H38B H 1.0724 -0.4746 0.5131 0.082 Uiso 1 1 calc R . .
H38C H 1.1371 -0.4125 0.4988 0.082 Uiso 1 1 calc R . .
C39 C 0.9992(3) -0.3669(6) 0.4073(2) 0.0391(14) Uani 1 1 d . . .
C40 C 0.9848(4) -0.1601(8) 0.4661(3) 0.071(2) Uani 1 1 d . . .
H40A H 0.9610 -0.0835 0.4738 0.092 Uiso 1 1 calc R . .
H40B H 1.0286 -0.1369 0.4620 0.092 Uiso 1 1 calc R . .
H40C H 0.9827 -0.2229 0.4902 0.092 Uiso 1 1 calc R . .
C41 C 1.2064(3) -0.5297(7) 0.3176(2) 0.0428(15) Uani 1 1 d . . .
C42 C 1.3164(4) -0.6704(9) 0.3023(3) 0.092(3) Uani 1 1 d . . .
H42A H 1.3578 -0.6714 0.2894 0.119 Uiso 1 1 calc R . .
H42B H 1.2897 -0.7359 0.2878 0.119 Uiso 1 1 calc R . .
H42C H 1.3208 -0.6885 0.3342 0.119 Uiso 1 1 calc R . .
C43 C 1.0522(3) -0.8761(6) 0.29249(19) 0.0363(14) Uani 1 1 d . . .
C44 C 1.0003(3) -0.9609(7) 0.2885(2) 0.0545(19) Uani 1 1 d . . .
H44 H 0.9598 -0.9281 0.2811 0.065 Uiso 1 1 calc R . .
C45 C 1.0084(4) -1.0929(8) 0.2956(3) 0.083(3) Uani 1 1 d . . .
H45 H 0.9730 -1.1478 0.2937 0.099 Uiso 1 1 calc R . .
C46 C 1.0675(4) -1.1446(7) 0.3053(3) 0.077(3) Uani 1 1 d . . .
H46 H 1.0725 -1.2342 0.3092 0.092 Uiso 1 1 calc R . .
C47 C 1.1192(4) -1.0628(8) 0.3093(3) 0.065(2) Uani 1 1 d . . .
H47 H 1.1598 -1.0971 0.3156 0.078 Uiso 1 1 calc R . .
C48 C 1.1114(3) -0.9295(7) 0.3038(2) 0.0550(18) Uani 1 1 d . . .
H48 H 1.1467 -0.8748 0.3078 0.066 Uiso 1 1 calc R . .
C49 C 1.0882(3) -0.6392(7) 0.2415(2) 0.0434(16) Uani 1 1 d . . .
C50 C 1.1409(3) -0.7042(8) 0.2257(2) 0.063(2) Uani 1 1 d . . .
H50 H 1.1509 -0.7872 0.2366 0.076 Uiso 1 1 calc R . .
C51 C 1.1789(5) -0.6472(12) 0.1937(3) 0.095(3) Uani 1 1 d . . .
H51 H 1.2152 -0.6899 0.1842 0.114 Uiso 1 1 calc R . .
C52 C 1.1624(6) -0.5270(13) 0.1763(3) 0.109(4) Uani 1 1 d . . .
H52 H 1.1875 -0.4890 0.1546 0.130 Uiso 1 1 calc R . .
C53 C 1.1097(5) -0.4623(10) 0.1904(3) 0.088(3) Uani 1 1 d . . .
H53 H 1.0983 -0.3818 0.1779 0.106 Uiso 1 1 calc R . .
C54 C 1.0731(4) -0.5176(8) 0.2237(2) 0.060(2) Uani 1 1 d . . .
H54 H 1.0382 -0.4722 0.2342 0.072 Uiso 1 1 calc R . .
C55 C 0.9587(3) -0.6880(6) 0.2628(2) 0.0394(15) Uani 1 1 d . . .
C56 C 0.9067(3) -0.6922(7) 0.2908(3) 0.058(2) Uani 1 1 d . . .
H56 H 0.9134 -0.6949 0.3222 0.070 Uiso 1 1 calc R . .
C57 C 0.8449(4) -0.6923(8) 0.2718(3) 0.077(3) Uani 1 1 d . . .
H57 H 0.8101 -0.6967 0.2905 0.093 Uiso 1 1 calc R . .
C58 C 0.8350(4) -0.6858(9) 0.2251(4) 0.088(3) Uani 1 1 d . . .
H58 H 0.7935 -0.6848 0.2125 0.106 Uiso 1 1 calc R . .
C59 C 0.8851(4) -0.6808(9) 0.1976(3) 0.078(3) Uani 1 1 d . . .
H59 H 0.8779 -0.6759 0.1663 0.094 Uiso 1 1 calc R . .
C60 C 0.9468(4) -0.6830(7) 0.2158(2) 0.0578(19) Uani 1 1 d . . .
H60 H 0.9810 -0.6812 0.1966 0.069 Uiso 1 1 calc R . .

loop_
_atom_site_aniso_label
_atom_site_aniso_U_11
_atom_site_aniso_U_22
_atom_site_aniso_U_33
_atom_site_aniso_U_23
_atom_site_aniso_U_13
_atom_site_aniso_U_12
Re1 0.03550(13) 0.03356(14) 0.03218(12) -0.00099(11) 0.00155(9) 0.00137(11)
Re2 0.03231(12) 0.02950(13) 0.03023(12) -0.00178(11) 0.00037(9) 0.00377(11)
S1 0.0414(9) 0.0499(11) 0.0586(10) -0.0022(9) -0.0018(8) 0.0073(8)
S2 0.0707(13) 0.0604(14) 0.0829(14) 0.0118(12) 0.0159(11) 0.0272(11)
S3 0.0387(8) 0.0448(10) 0.0399(8) 0.0025(7) 0.0028(7) 0.0007(7)
S4 0.0451(10) 0.0732(14) 0.0703(12) 0.0027(11) 0.0143(9) -0.0140(10)
S31 0.0389(8) 0.0491(10) 0.0494(9) -0.0129(8) -0.0057(7) 0.0136(8)
S32 0.0567(11) 0.0471(11) 0.0656(12) -0.0148(10) 0.0017(9) 0.0185(9)
S33 0.0349(8) 0.0356(9) 0.0422(8) 0.0035(7) 0.0024(6) 0.0018(7)
S34 0.0470(10) 0.0707(14) 0.0890(15) 0.0174(12) 0.0209(10) -0.0083(10)
P1 0.0345(8) 0.0340(9) 0.0315(8) -0.0006(7) 0.0017(6) -0.0013(7)
P31 0.0363(8) 0.0294(9) 0.0341(8) -0.0036(7) -0.0010(6) 0.0026(7)
O1 0.041(2) 0.046(3) 0.038(2) 0.003(2) -0.0011(18) 0.003(2)
O31 0.041(2) 0.037(2) 0.036(2) 0.005(2) 0.0102(18) -0.002(2)
N1 0.046(3) 0.042(3) 0.033(3) -0.006(2) 0.007(2) 0.006(2)
N2 0.059(3) 0.037(3) 0.051(3) -0.010(3) 0.015(3) 0.008(3)
N3 0.050(3) 0.037(3) 0.033(3) -0.002(2) 0.002(2) 0.007(3)
N4 0.047(3) 0.042(3) 0.047(3) 0.001(3) 0.007(3) -0.008(3)
N31 0.037(3) 0.034(3) 0.035(3) -0.003(2) 0.000(2) -0.002(2)
N32 0.054(3) 0.033(3) 0.038(3) -0.013(2) -0.001(2) 0.004(2)
N33 0.045(3) 0.031(3) 0.033(3) 0.003(2) 0.001(2) 0.005(2)
N34 0.048(3) 0.042(3) 0.048(3) 0.004(3) 0.003(2) -0.002(3)
C1 0.040(3) 0.058(5) 0.038(3) 0.006(3) 0.013(3) -0.005(3)
C2 0.061(4) 0.056(5) 0.052(4) 0.013(4) 0.008(3) 0.004(4)
C3 0.064(5) 0.079(6) 0.057(5) 0.025(5) 0.006(4) 0.015(5)
C4 0.066(5) 0.112(8) 0.046(4) 0.014(5) -0.002(4) 0.022(6)
C5 0.061(5) 0.086(7) 0.039(4) -0.007(4) -0.001(3) -0.001(4)
C6 0.045(4) 0.067(5) 0.029(3) 0.008(3) 0.001(3) 0.005(3)
C7 0.053(4) 0.059(5) 0.035(3) -0.010(3) 0.007(3) -0.001(4)
C8 0.098(6) 0.075(6) 0.057(5) -0.020(4) 0.002(4) 0.009(5)
C9 0.048(4) 0.046(4) 0.052(4) 0.007(3) 0.010(3) 0.005(3)
C10 0.111(7) 0.077(7) 0.076(6) 0.005(5) 0.036(5) 0.037(6)
C11 0.047(4) 0.041(4) 0.036(3) -0.009(3) 0.004(3) -0.007(3)
C12 0.042(4) 0.108(8) 0.085(6) 0.006(6) -0.003(4) 0.004(5)
C13 0.039(3) 0.037(4) 0.029(3) -0.004(3) 0.001(2) -0.002(3)
C14 0.037(3) 0.043(4) 0.048(4) 0.002(3) 0.002(3) -0.003(3)
C15 0.065(5) 0.033(4) 0.063(4) 0.009(3) -0.003(4) -0.005(3)
C16 0.053(4) 0.043(4) 0.051(4) -0.008(3) -0.011(3) 0.012(3)
C17 0.038(3) 0.050(4) 0.053(4) -0.004(4) 0.005(3) 0.004(3)
C18 0.048(4) 0.036(4) 0.043(4) -0.002(3) 0.006(3) -0.004(3)
C19 0.033(3) 0.040(4) 0.039(3) 0.001(3) -0.001(2) -0.004(3)
C20 0.044(4) 0.061(5) 0.047(4) -0.003(4) 0.004(3) -0.010(4)
C21 0.044(4) 0.073(6) 0.063(5) -0.003(4) 0.010(3) -0.005(4)
C22 0.035(4) 0.079(6) 0.089(6) -0.006(5) 0.000(4) -0.017(4)
C23 0.045(4) 0.139(9) 0.077(6) -0.052(6) 0.004(4) -0.032(5)
C24 0.041(4) 0.092(6) 0.057(4) -0.024(4) 0.009(3) -0.005(4)
C25 0.045(3) 0.044(4) 0.033(3) -0.002(3) -0.001(3) -0.008(3)
C26 0.083(5) 0.043(5) 0.048(4) 0.004(3) -0.014(4) -0.007(4)
C27 0.126(8) 0.069(6) 0.044(4) 0.026(5) -0.017(5) -0.031(6)
C28 0.085(6) 0.113(8) 0.036(4) 0.015(5) 0.000(4) -0.037(6)
C29 0.062(5) 0.082(6) 0.042(4) -0.013(4) 0.007(3) -0.024(5)
C30 0.053(4) 0.060(5) 0.033(3) -0.001(3) 0.002(3) -0.008(4)
C31 0.041(3) 0.041(4) 0.038(3) 0.011(3) 0.010(3) 0.002(3)
C32 0.059(4) 0.045(4) 0.057(4) 0.007(4) 0.015(3) 0.001(4)
C33 0.075(5) 0.048(5) 0.072(5) 0.019(4) 0.020(4) 0.028(4)
C34 0.069(5) 0.076(6) 0.064(5) 0.023(5) 0.000(4) 0.028(5)
C35 0.061(5) 0.073(6) 0.046(4) 0.003(4) -0.004(3) 0.007(4)
C36 0.044(3) 0.047(4) 0.031(3) 0.006(3) 0.002(3) 0.005(3)
C37 0.042(3) 0.043(4) 0.032(3) 0.003(3) 0.001(3) -0.007(3)
C38 0.091(6) 0.060(5) 0.036(4) -0.004(4) -0.009(4) 0.006(4)
C39 0.038(3) 0.035(4) 0.045(3) -0.004(3) 0.006(3) 0.006(3)
C40 0.076(5) 0.055(5) 0.082(6) -0.026(5) 0.011(4) 0.005(4)
C41 0.042(3) 0.048(4) 0.039(3) -0.002(3) 0.001(3) -0.008(3)
C42 0.061(5) 0.082(7) 0.135(8) 0.008(6) 0.036(5) 0.014(5)
C43 0.042(3) 0.031(3) 0.036(3) -0.006(3) 0.004(3) 0.005(3)
C44 0.048(4) 0.036(4) 0.079(5) 0.004(4) -0.004(4) 0.004(3)
C45 0.067(5) 0.034(5) 0.146(9) 0.005(5) -0.005(5) -0.007(4)
C46 0.088(6) 0.025(4) 0.117(7) 0.004(4) 0.009(5) 0.009(4)
C47 0.062(5) 0.051(5) 0.083(6) -0.001(4) -0.002(4) 0.025(4)
C48 0.052(4) 0.040(4) 0.073(5) -0.019(4) -0.011(3) 0.008(4)
C49 0.051(4) 0.046(4) 0.034(3) -0.003(3) 0.001(3) -0.016(3)
C50 0.065(5) 0.065(5) 0.061(5) -0.015(4) 0.029(4) -0.007(4)
C51 0.104(7) 0.119(9) 0.067(6) -0.025(6) 0.043(5) -0.025(7)
C52 0.149(11) 0.136(11) 0.043(5) 0.004(6) 0.034(6) -0.063(9)
C53 0.131(9) 0.088(8) 0.045(5) 0.014(5) -0.004(5) -0.039(7)
C54 0.083(5) 0.052(5) 0.045(4) 0.002(4) -0.001(4) -0.020(4)
C55 0.038(3) 0.029(4) 0.050(4) -0.004(3) -0.008(3) 0.004(3)
C56 0.045(4) 0.053(5) 0.077(5) -0.013(4) -0.003(4) -0.001(3)
C57 0.051(5) 0.073(6) 0.108(7) -0.029(6) 0.007(5) 0.010(4)
C58 0.060(5) 0.085(7) 0.116(8) -0.035(6) -0.033(6) 0.022(5)
C59 0.073(6) 0.083(7) 0.074(5) -0.022(5) -0.044(5) 0.014(5)
C60 0.066(5) 0.052(5) 0.054(4) -0.001(4) -0.015(4) 0.000(4)

loop_
_atom_type_symbol
_atom_type_description
_atom_type_scat_dispersion_real
_atom_type_scat_dispersion_imag
_atom_type_scat_source
C C 0.0033 0.0016 'International Tables Vol C Tables 4.2.6.8 and 6.1.1.4'
H H 0.0000 0.0000 'International Tables Vol C Tables 4.2.6.8 and 6.1.1.4'
N N 0.0061 0.0033 'International Tables Vol C Tables 4.2.6.8 and 6.1.1.4'
O O 0.0106 0.0060 'International Tables Vol C Tables 4.2.6.8 and 6.1.1.4'
P P 0.1023 0.0942 'International Tables Vol C Tables 4.2.6.8 and 6.1.1.4'
S S 0.1246 0.1234 'International Tables Vol C Tables 4.2.6.8 and 6.1.1.4'
Re Re -1.0185 7.2310 'International Tables Vol C Tables 4.2.6.8 and 6.1.1.4'

loop_
_geom_angle_atom_site_label_1
_geom_angle_atom_site_label_2
_geom_angle_atom_site_label_3
_geom_angle
_geom_angle_site_symmetry_1
_geom_angle_site_symmetry_3
_geom_angle_publ_flag
N3 Re1 O1 154.90(19) . . ?
N3 Re1 N1 102.7(2) . . ?
O1 Re1 N1 80.58(18) . . ?
N3 Re1 S1 99.64(16) . . ?
O1 Re1 S1 105.39(12) . . ?
N1 Re1 S1 79.27(14) . . ?
N3 Re1 P1 97.47(16) . . ?
O1 Re1 P1 82.78(13) . . ?
N1 Re1 P1 159.52(14) . . ?
S1 Re1 P1 93.81(6) . . ?
N3 Re1 S3 72.91(16) . . ?
O1 Re1 S3 82.08(12) . . ?
N1 Re1 S3 93.76(14) . . ?
S1 Re1 S3 168.61(6) . . ?
P1 Re1 S3 95.69(5) . . ?
N33 Re2 O31 155.74(19) . . ?
N33 Re2 N31 100.6(2) . . ?
O31 Re2 N31 81.02(17) . . ?
N33 Re2 S31 99.31(16) . . ?
O31 Re2 S31 104.74(12) . . ?
N31 Re2 S31 79.33(13) . . ?
N33 Re2 P31 93.27(15) . . ?
O31 Re2 P31 87.00(12) . . ?
N31 Re2 P31 166.08(13) . . ?
S31 Re2 P31 97.05(6) . . ?
N33 Re2 S33 72.80(16) . . ?
O31 Re2 S33 82.94(11) . . ?
N31 Re2 S33 96.00(13) . . ?
S31 Re2 S33 170.11(6) . . ?
P31 Re2 S33 89.49(5) . . ?
C9 S1 Re1 95.3(2) . . ?
C9 S2 C10 101.8(4) . . ?
C11 S3 Re1 94.9(2) . . ?
C11 S4 C12 102.8(3) . . ?
C39 S31 Re2 94.8(2) . . ?
C39 S32 C40 102.3(3) . . ?
C41 S33 Re2 94.3(2) . . ?
C41 S34 C42 103.4(4) . . ?
C25 P1 C13 103.6(3) . . ?
C25 P1 C19 104.2(3) . . ?
C13 P1 C19 104.4(3) . . ?
C25 P1 Re1 116.2(2) . . ?
C13 P1 Re1 114.59(18) . . ?
C19 P1 Re1 112.5(2) . . ?
C55 P31 C49 102.8(3) . . ?
C55 P31 C43 102.6(3) . . ?
C49 P31 C43 108.3(3) . . ?
C55 P31 Re2 119.9(2) . . ?
C49 P31 Re2 108.5(2) . . ?
C43 P31 Re2 113.89(19) . . ?
C1 O1 Re1 122.0(4) . . ?
C31 O31 Re2 123.2(4) . . ?
C7 N1 N2 114.9(5) . . ?
C7 N1 Re1 128.0(5) . . ?
N2 N1 Re1 116.9(4) . . ?
C9 N2 N1 114.1(5) . . ?
C9 N2 H2A 122.9 . . ?
N1 N2 H2A 122.9 . . ?
N4 N3 Re1 143.3(4) . . ?
N3 N4 C11 109.0(5) . . ?
C37 N31 N32 114.2(5) . . ?
C37 N31 Re2 128.3(4) . . ?
N32 N31 Re2 117.3(3) . . ?
C39 N32 N31 112.6(5) . . ?
C39 N32 H32A 123.7 . . ?
N31 N32 H32A 123.7 . . ?
N34 N33 Re2 143.5(4) . . ?
N33 N34 C41 108.3(5) . . ?
O1 C1 C6 122.9(6) . . ?
O1 C1 C2 118.1(6) . . ?
C6 C1 C2 119.0(6) . . ?
C3 C2 C1 120.7(8) . . ?
C3 C2 H2 119.7 . . ?
C1 C2 H2 119.7 . . ?
C2 C3 C4 121.5(8) . . ?
C2 C3 H3 119.2 . . ?
C4 C3 H3 119.2 . . ?
C5 C4 C3 119.6(7) . . ?
C5 C4 H4 120.2 . . ?
C3 C4 H4 120.2 . . ?
C4 C5 C6 120.8(8) . . ?
C4 C5 H5 119.6 . . ?
C6 C5 H5 119.6 . . ?
C1 C6 C5 118.4(7) . . ?
C1 C6 C7 121.2(6) . . ?
C5 C6 C7 120.0(7) . . ?
N1 C7 C6 119.4(6) . . ?
N1 C7 C8 120.5(7) . . ?
C6 C7 C8 120.0(6) . . ?
C7 C8 H8A 109.5 . . ?
C7 C8 H8B 109.5 . . ?
H8A C8 H8B 109.5 . . ?
C7 C8 H8C 109.5 . . ?
H8A C8 H8C 109.5 . . ?
H8B C8 H8C 109.5 . . ?
N2 C9 S2 120.1(5) . . ?
N2 C9 S1 124.5(5) . . ?
S2 C9 S1 115.4(4) . . ?
S2 C10 H10A 109.5 . . ?
S2 C10 H10B 109.5 . . ?
H10A C10 H10B 109.5 . . ?
S2 C10 H10C 109.5 . . ?
H10A C10 H10C 109.5 . . ?
H10B C10 H10C 109.5 . . ?
N4 C11 S3 119.9(5) . . ?
N4 C11 S4 114.1(5) . . ?
S3 C11 S4 126.0(4) . . ?
S4 C12 H12A 109.5 . . ?
S4 C12 H12B 109.5 . . ?
H12A C12 H12B 109.5 . . ?
S4 C12 H12C 109.5 . . ?
H12A C12 H12C 109.5 . . ?
H12B C12 H12C 109.5 . . ?
C14 C13 C18 118.5(6) . . ?
C14 C13 P1 122.8(4) . . ?
C18 C13 P1 118.7(5) . . ?
C13 C14 C15 121.1(6) . . ?
C13 C14 H14 119.5 . . ?
C15 C14 H14 119.5 . . ?
C16 C15 C14 119.6(6) . . ?
C16 C15 H15 120.2 . . ?
C14 C15 H15 120.2 . . ?
C17 C16 C15 119.5(6) . . ?
C17 C16 H16 120.2 . . ?
C15 C16 H16 120.2 . . ?
C16 C17 C18 120.9(6) . . ?
C16 C17 H17 119.6 . . ?
C18 C17 H17 119.6 . . ?
C13 C18 C17 120.4(6) . . ?
C13 C18 H18 119.8 . . ?
C17 C18 H18 119.8 . . ?
C24 C19 C20 117.7(6) . . ?
C24 C19 P1 121.7(5) . . ?
C20 C19 P1 120.6(5) . . ?
C21 C20 C19 121.3(6) . . ?
C21 C20 H20 119.3 . . ?
C19 C20 H20 119.3 . . ?
C22 C21 C20 120.7(7) . . ?
C22 C21 H21 119.6 . . ?
C20 C21 H21 119.6 . . ?
C23 C22 C21 118.3(7) . . ?
C23 C22 H22 120.9 . . ?
C21 C22 H22 120.9 . . ?
C22 C23 C24 120.7(7) . . ?
C22 C23 H23 119.6 . . ?
C24 C23 H23 119.6 . . ?
C19 C24 C23 121.3(7) . . ?
C19 C24 H24 119.4 . . ?
C23 C24 H24 119.4 . . ?
C26 C25 C30 119.2(6) . . ?
C26 C25 P1 120.7(5) . . ?
C30 C25 P1 120.1(5) . . ?
C25 C26 C27 120.2(7) . . ?
C25 C26 H26 119.9 . . ?
C27 C26 H26 119.9 . . ?
C28 C27 C26 120.7(8) . . ?
C28 C27 H27 119.7 . . ?
C26 C27 H27 119.7 . . ?
C27 C28 C29 119.4(7) . . ?
C27 C28 H28 120.3 . . ?
C29 C28 H28 120.3 . . ?
C30 C29 C28 120.8(8) . . ?
C30 C29 H29 119.6 . . ?
C28 C29 H29 119.6 . . ?
C29 C30 C25 119.8(7) . . ?
C29 C30 H30 120.1 . . ?
C25 C30 H30 120.1 . . ?
O31 C31 C32 117.7(6) . . ?
O31 C31 C36 122.4(6) . . ?
C32 C31 C36 119.8(6) . . ?
C33 C32 C31 121.3(7) . . ?
C33 C32 H32 119.3 . . ?
C31 C32 H32 119.3 . . ?
C34 C33 C32 119.5(7) . . ?
C34 C33 H33 120.3 . . ?
C32 C33 H33 120.3 . . ?
C35 C34 C33 120.4(7) . . ?
C35 C34 H34 119.8 . . ?
C33 C34 H34 119.8 . . ?
C34 C35 C36 121.6(7) . . ?
C34 C35 H35 119.2 . . ?
C36 C35 H35 119.2 . . ?
C35 C36 C31 117.2(6) . . ?
C35 C36 C37 120.4(6) . . ?
C31 C36 C37 121.7(5) . . ?
N31 C37 C36 119.0(5) . . ?
N31 C37 C38 120.8(6) . . ?
C36 C37 C38 120.0(5) . . ?
C37 C38 H38A 109.5 . . ?
C37 C38 H38B 109.5 . . ?
H38A C38 H38B 109.5 . . ?
C37 C38 H38C 109.5 . . ?
H38A C38 H38C 109.5 . . ?
H38B C38 H38C 109.5 . . ?
N32 C39 S32 121.2(5) . . ?
N32 C39 S31 125.6(5) . . ?
S32 C39 S31 113.2(3) . . ?
S32 C40 H40A 109.5 . . ?
S32 C40 H40B 109.5 . . ?
H40A C40 H40B 109.5 . . ?
S32 C40 H40C 109.5 . . ?
H40A C40 H40C 109.5 . . ?
H40B C40 H40C 109.5 . . ?
N34 C41 S33 120.7(5) . . ?
N34 C41 S34 114.1(5) . . ?
S33 C41 S34 125.3(4) . . ?
S34 C42 H42A 109.5 . . ?
S34 C42 H42B 109.5 . . ?
H42A C42 H42B 109.5 . . ?
S34 C42 H42C 109.5 . . ?
H42A C42 H42C 109.5 . . ?
H42B C42 H42C 109.5 . . ?
C48 C43 C44 117.5(6) . . ?
C48 C43 P31 122.1(5) . . ?
C44 C43 P31 120.2(5) . . ?
C45 C44 C43 120.6(7) . . ?
C45 C44 H44 119.7 . . ?
C43 C44 H44 119.7 . . ?
C46 C45 C44 121.2(7) . . ?
C46 C45 H45 119.4 . . ?
C44 C45 H45 119.4 . . ?
C45 C46 C47 119.1(7) . . ?
C45 C46 H46 120.4 . . ?
C47 C46 H46 120.4 . . ?
C46 C47 C48 120.3(7) . . ?
C46 C47 H47 119.9 . . ?
C48 C47 H47 119.9 . . ?
C47 C48 C43 121.3(7) . . ?
C47 C48 H48 119.4 . . ?
C43 C48 H48 119.4 . . ?
C54 C49 C50 118.5(7) . . ?
C54 C49 P31 117.3(5) . . ?
C50 C49 P31 124.0(6) . . ?
C49 C50 C51 120.9(8) . . ?
C49 C50 H50 119.6 . . ?
C51 C50 H50 119.6 . . ?
C52 C51 C50 119.3(10) . . ?
C52 C51 H51 120.3 . . ?
C50 C51 H51 120.3 . . ?
C53 C52 C51 121.0(9) . . ?
C53 C52 H52 119.5 . . ?
C51 C52 H52 119.5 . . ?
C52 C53 C54 119.5(10) . . ?
C52 C53 H53 120.3 . . ?
C54 C53 H53 120.3 . . ?
C49 C54 C53 120.8(8) . . ?
C49 C54 H54 119.6 . . ?
C53 C54 H54 119.6 . . ?
C56 C55 C60 118.4(6) . . ?
C56 C55 P31 120.2(5) . . ?
C60 C55 P31 121.3(5) . . ?
C57 C56 C55 120.0(7) . . ?
C57 C56 H56 120.0 . . ?
C55 C56 H56 120.0 . . ?
C56 C57 C58 119.9(8) . . ?
C56 C57 H57 120.1 . . ?
C58 C57 H57 120.1 . . ?
C59 C58 C57 120.6(8) . . ?
C59 C58 H58 119.7 . . ?
C57 C58 H58 119.7 . . ?
C58 C59 C60 120.2(8) . . ?
C58 C59 H59 119.9 . . ?
C60 C59 H59 119.9 . . ?
C59 C60 C55 120.8(7) . . ?
C59 C60 H60 119.6 . . ?
C55 C60 H60 119.6 . . ?

loop_
_geom_bond_atom_site_label_1
_geom_bond_atom_site_label_2
_geom_bond_distance
_geom_bond_site_symmetry_2
_geom_bond_publ_flag
Re1 N3 1.764(5) . ?
Re1 O1 2.002(4) . ?
Re1 N1 2.114(5) . ?
Re1 S1 2.3531(16) . ?
Re1 P1 2.4137(17) . ?
Re1 S3 2.5380(16) . ?
Re2 N33 1.769(5) . ?
Re2 O31 1.995(4) . ?
Re2 N31 2.103(5) . ?
Re2 S31 2.3480(16) . ?
Re2 P31 2.4258(16) . ?
Re2 S33 2.5407(15) . ?
S1 C9 1.755(7) . ?
S2 C9 1.736(7) . ?
S2 C10 1.798(8) . ?
S3 C11 1.697(6) . ?
S4 C11 1.736(6) . ?
S4 C12 1.800(8) . ?
S31 C39 1.759(6) . ?
S32 C39 1.746(6) . ?
S32 C40 1.797(7) . ?
S33 C41 1.703(7) . ?
S34 C41 1.734(6) . ?
S34 C42 1.790(9) . ?
P1 C25 1.824(6) . ?
P1 C13 1.825(6) . ?
P1 C19 1.835(6) . ?
P31 C55 1.823(6) . ?
P31 C49 1.824(6) . ?
P31 C43 1.836(6) . ?
O1 C1 1.325(7) . ?
O31 C31 1.333(7) . ?
N1 C7 1.292(7) . ?
N1 N2 1.416(7) . ?
N2 C9 1.279(8) . ?
N2 H2A 0.8600 . ?
N3 N4 1.311(6) . ?
N4 C11 1.348(8) . ?
N31 C37 1.305(7) . ?
N31 N32 1.426(6) . ?
N32 C39 1.272(7) . ?
N32 H32A 0.8600 . ?
N33 N34 1.312(6) . ?
N34 C41 1.339(8) . ?
C1 C6 1.401(9) . ?
C1 C2 1.404(9) . ?
C2 C3 1.361(9) . ?
C2 H2 0.9300 . ?
C3 C4 1.372(11) . ?
C3 H3 0.9300 . ?
C4 C5 1.369(11) . ?
C4 H4 0.9300 . ?
C5 C6 1.428(9) . ?
C5 H5 0.9300 . ?
C6 C7 1.474(9) . ?
C7 C8 1.505(9) . ?
C8 H8A 0.9600 . ?
C8 H8B 0.9600 . ?
C8 H8C 0.9600 . ?
C10 H10A 0.9600 . ?
C10 H10B 0.9600 . ?
C10 H10C 0.9600 . ?
C12 H12A 0.9600 . ?
C12 H12B 0.9600 . ?
C12 H12C 0.9600 . ?
C13 C14 1.378(8) . ?
C13 C18 1.378(8) . ?
C14 C15 1.398(9) . ?
C14 H14 0.9300 . ?
C15 C16 1.378(9) . ?
C15 H15 0.9300 . ?
C16 C17 1.365(9) . ?
C16 H16 0.9300 . ?
C17 C18 1.391(8) . ?
C17 H17 0.9300 . ?
C18 H18 0.9300 . ?
C19 C24 1.369(8) . ?
C19 C20 1.373(8) . ?
C20 C21 1.370(8) . ?
C20 H20 0.9300 . ?
C21 C22 1.372(9) . ?
C21 H21 0.9300 . ?
C22 C23 1.369(10) . ?
C22 H22 0.9300 . ?
C23 C24 1.375(9) . ?
C23 H23 0.9300 . ?
C24 H24 0.9300 . ?
C25 C26 1.371(9) . ?
C25 C30 1.410(9) . ?
C26 C27 1.405(10) . ?
C26 H26 0.9300 . ?
C27 C28 1.366(12) . ?
C27 H27 0.9300 . ?
C28 C29 1.387(11) . ?
C28 H28 0.9300 . ?
C29 C30 1.379(9) . ?
C29 H29 0.9300 . ?
C30 H30 0.9300 . ?
C31 C32 1.390(9) . ?
C31 C36 1.413(8) . ?
C32 C33 1.379(10) . ?
C32 H32 0.9300 . ?
C33 C34 1.379(11) . ?
C33 H33 0.9300 . ?
C34 C35 1.371(11) . ?
C34 H34 0.9300 . ?
C35 C36 1.414(8) . ?
C35 H35 0.9300 . ?
C36 C37 1.460(9) . ?
C37 C38 1.495(8) . ?
C38 H38A 0.9600 . ?
C38 H38B 0.9600 . ?
C38 H38C 0.9600 . ?
C40 H40A 0.9600 . ?
C40 H40B 0.9600 . ?
C40 H40C 0.9600 . ?
C42 H42A 0.9600 . ?
C42 H42B 0.9600 . ?
C42 H42C 0.9600 . ?
C43 C48 1.382(8) . ?
C43 C44 1.390(9) . ?
C44 C45 1.377(10) . ?
C44 H44 0.9300 . ?
C45 C46 1.364(10) . ?
C45 H45 0.9300 . ?
C46 C47 1.369(10) . ?
C46 H46 0.9300 . ?
C47 C48 1.383(10) . ?
C47 H47 0.9300 . ?
C48 H48 0.9300 . ?
C49 C54 1.382(9) . ?
C49 C50 1.384(9) . ?
C50 C51 1.385(11) . ?
C50 H50 0.9300 . ?
C51 C52 1.371(14) . ?
C51 H51 0.9300 . ?
C52 C53 1.365(14) . ?
C52 H52 0.9300 . ?
C53 C54 1.387(10) . ?
C53 H53 0.9300 . ?
C54 H54 0.9300 . ?
C55 C56 1.391(9) . ?
C55 C60 1.398(9) . ?
C56 C57 1.388(10) . ?
C56 H56 0.9300 . ?
C57 C58 1.386(12) . ?
C57 H57 0.9300 . ?
C58 C59 1.351(12) . ?
C58 H58 0.9300 . ?
C59 C60 1.377(9) . ?
C59 H59 0.9300 . ?
C60 H60 0.9300 . ?
